data_1517495
loop_
_publ_author_name
'Hu, Zhichao'
'Tan, Kui'
'Lustig, William P.'
'Wang, Hao'
'Zhao, Yonggang'
'Zheng, Chong'
'Banerjee, Debasis'
'Emge, Thomas J.'
'Chabal, Yves J.'
'Li, Jing'

_publ_section_title
;
 Effective sensing of RDX via instant and selective detection of ketone
 vapors
;
_journal_issue 12
_journal_name_full 'Chem. Sci.'
_journal_page_first 4873
_journal_paper_doi 10.1039/C4SC02157F
_journal_volume 5
_journal_year 2014
_chemical_formula_moiety 'C40 H24 N2 O8 Zn2'
_chemical_formula_sum 'C40 H24 N2 O8 Zn2'
_chemical_formula_weight 791.39
_chemical_name_systematic
; 
 ? 
;
_space_group_IT_number 15
_symmetry_cell_setting monoclinic
_symmetry_space_group_name_Hall '-C 2yc'
_symmetry_space_group_name_H-M 'C 1 2/c 1'
_atom_sites_solution_hydrogens geom
_atom_sites_solution_primary direct
_atom_sites_solution_secondary difmap
_audit_creation_method SHELXL-97
_cell_angle_alpha 90.00
_cell_angle_beta 124.022(3)
_cell_angle_gamma 90.00
_cell_formula_units_Z 8
_cell_length_a 33.559(7)
_cell_length_b 22.171(4)
_cell_length_c 19.706(4)
_cell_measurement_temperature 295(2)
_cell_volume 12152(4)
_computing_structure_refinement 'SHELXL-97 (Sheldrick, 1997)'
_computing_structure_solution 'SHELXS-97 (Sheldrick, 1990)'
_diffrn_ambient_temperature 295(2)
_diffrn_measured_fraction_theta_full 0.997
_diffrn_measured_fraction_theta_max 0.997
_diffrn_radiation_monochromator graphite
_diffrn_radiation_source 'fine-focus sealed tube'
_diffrn_radiation_type MoK\a
_diffrn_radiation_wavelength 0.71073
_diffrn_reflns_av_R_equivalents 0.0502
_diffrn_reflns_av_sigmaI/netI 0.0472
_diffrn_reflns_limit_h_max 39
_diffrn_reflns_limit_h_min -39
_diffrn_reflns_limit_k_max 26
_diffrn_reflns_limit_k_min -26
_diffrn_reflns_limit_l_max 23
_diffrn_reflns_limit_l_min -23
_diffrn_reflns_number 47666
_diffrn_reflns_theta_full 25.03
_diffrn_reflns_theta_max 25.03
_diffrn_reflns_theta_min 2.07
_exptl_absorpt_coefficient_mu 0.823
_exptl_absorpt_correction_T_max 0.74
_exptl_absorpt_correction_T_min 0.67
_exptl_absorpt_correction_type multi-scan
_exptl_absorpt_process_details 'SADABS, Sheldrick(2008)'
_exptl_crystal_colour colorless
_exptl_crystal_density_diffrn 0.865
_exptl_crystal_density_method 'not measured'
_exptl_crystal_description needle
_exptl_crystal_F_000 3216
_exptl_crystal_size_max 0.35
_exptl_crystal_size_mid 0.18
_exptl_crystal_size_min 0.08
_refine_diff_density_max 2.033
_refine_diff_density_min -0.698
_refine_diff_density_rms 0.140
_refine_ls_extinction_method none
_refine_ls_goodness_of_fit_ref 1.048
_refine_ls_hydrogen_treatment constr
_refine_ls_matrix_type full
_refine_ls_number_parameters 469
_refine_ls_number_reflns 10719
_refine_ls_number_restraints 0
_refine_ls_restrained_S_all 1.048
_refine_ls_R_factor_all 0.0960
_refine_ls_R_factor_gt 0.0693
_refine_ls_shift/su_max 0.001
_refine_ls_shift/su_mean 0.000
_refine_ls_structure_factor_coef Fsqd
_refine_ls_weighting_details 'calc w=1/[\s^2^(Fo^2^)+(0.1298P)^2^+93.3897P] where P=(Fo^2^+2Fc^2^)/3'
_refine_ls_weighting_scheme calc
_refine_ls_wR_factor_gt 0.2322
_refine_ls_wR_factor_ref 0.2565
_reflns_number_gt 7439
_reflns_number_total 10719
_reflns_threshold_expression >2sigma(I)
_cod_data_source_file c4sc02157f2.cif
_cod_data_source_block ZH3_43F_RT
_cod_depositor_comments 'Adding full bibliography for 1517494--1517495.cif.'
_cod_original_sg_symbol_H-M 'C 2/c'
_cod_database_code 1517495

loop_
_symmetry_equiv_pos_as_xyz
'x, y, z'
'-x, y, -z+1/2'
'x+1/2, y+1/2, z'
'-x+1/2, y+1/2, -z+1/2'
'-x, -y, -z'
'x, -y, z-1/2'
'-x+1/2, -y+1/2, -z'
'x+1/2, -y+1/2, z-1/2'

loop_
_atom_site_label
_atom_site_type_symbol
_atom_site_fract_x
_atom_site_fract_y
_atom_site_fract_z
_atom_site_U_iso_or_equiv
_atom_site_adp_type
_atom_site_occupancy
_atom_site_symmetry_multiplicity
_atom_site_calc_flag
_atom_site_refinement_flags
Zn1 Zn 0.192749(19) 0.26359(3) 0.58119(3) 0.0261(2) Uani 1 1 d .
Zn2 Zn 0.089941(19) 0.23606(3) 0.48199(3) 0.0265(2) Uani 1 1 d .
N2 N -0.23475(16) 0.2312(2) 0.1551(3) 0.0354(11) Uani 1 1 d .
N1 N 0.01733(16) 0.2288(2) 0.4094(3) 0.0370(11) Uani 1 1 d .
O1 O 0.18869(15) 0.2035(2) 0.5004(3) 0.0471(11) Uani 1 1 d .
O3 O 0.10459(17) -0.1694(2) 0.0616(3) 0.0555(12) Uani 1 1 d .
O5 O 0.09869(16) 0.2964(2) 0.5659(3) 0.0553(12) Uani 1 1 d .
O7 O 0.17206(15) 0.67097(19) 0.9955(3) 0.0490(11) Uani 1 1 d .
O6 O 0.17608(15) 0.3202(2) 0.6413(3) 0.0520(12) Uani 1 1 d .
O8 O 0.09428(15) 0.6924(2) 0.9207(3) 0.0518(12) Uani 1 1 d .
O4 O 0.18213(16) -0.1925(2) 0.1346(3) 0.0568(12) Uani 1 1 d .
O2 O 0.11089(15) 0.1828(2) 0.4241(3) 0.0483(11) Uani 1 1 d .
C40 C -0.0072(3) 0.2522(8) 0.3392(8) 0.183(9) Uani 1 1 d .
H40 H 0.0095 0.2728 0.3215 0.219 Uiso 1 1 calc R
C25 C 0.1294(2) 0.6612(3) 0.9371(4) 0.0380(13) Uani 1 1 d .
C34 C -0.1352(2) 0.2275(3) 0.2569(4) 0.0426(15) Uani 1 1 d .
C33 C -0.0819(2) 0.2261(3) 0.3102(4) 0.0436(15) Uani 1 1 d .
C16 C 0.1335(2) 0.3259(3) 0.6203(4) 0.0442(15) Uani 1 1 d .
C9 C 0.1477(3) -0.1617(3) 0.1200(4) 0.0477(16) Uani 1 1 d .
C2 C 0.1619(2) 0.1260(3) 0.4029(4) 0.0421(14) Uani 1 1 d .
C1 C 0.1533(2) 0.1746(3) 0.4454(3) 0.0373(13) Uani 1 1 d .
C17 C 0.1232(2) 0.3735(3) 0.6616(4) 0.0529(17) Uani 1 1 d .
C3 C 0.1238(2) 0.0959(3) 0.3381(4) 0.0476(16) Uani 1 1 d .
H3 H 0.0925 0.1063 0.3195 0.057 Uiso 1 1 calc R
C4 C 0.1327(2) 0.0500(3) 0.3011(4) 0.0518(17) Uani 1 1 d .
C24 C 0.1205(2) 0.6096(3) 0.8829(4) 0.0416(14) Uani 1 1 d .
C38 C -0.1586(2) 0.2646(3) 0.1904(5) 0.059(2) Uani 1 1 d .
H38 H -0.1411 0.2895 0.1783 0.071 Uiso 1 1 calc R
C29 C 0.1503(2) 0.4525(4) 0.7605(5) 0.064(2) Uani 1 1 d .
C36 C -0.2121(2) 0.1955(4) 0.2201(4) 0.058(2) Uani 1 1 d .
H36 H -0.2305 0.1719 0.2317 0.070 Uiso 1 1 calc R
C21 C 0.1021(2) 0.5145(3) 0.7791(5) 0.063(2) Uani 1 1 d .
C30 C 0.1603(2) 0.4068(3) 0.7252(5) 0.063(2) Uani 1 1 d .
H30 H 0.1920 0.3982 0.7441 0.075 Uiso 1 1 calc R
C6 C 0.1315(2) -0.0307(3) 0.2231(4) 0.0565(19) Uani 1 1 d .
C8 C 0.1583(2) -0.1098(3) 0.1769(4) 0.0563(18) Uani 1 1 d .
C7 C 0.1209(2) -0.0776(3) 0.1710(4) 0.0568(18) Uani 1 1 d .
H7 H 0.0891 -0.0880 0.1320 0.068 Uiso 1 1 calc R
C27 C 0.1490(2) 0.5327(3) 0.8369(4) 0.0582(19) Uani 1 1 d .
C26 C 0.1579(2) 0.5793(3) 0.8880(4) 0.0516(17) Uani 1 1 d .
H26 H 0.1894 0.5910 0.9267 0.062 Uiso 1 1 calc R
C20 C 0.1026(2) 0.4644(4) 0.7316(5) 0.068(2) Uani 1 1 d .
C13 C 0.1803(2) 0.0354(3) 0.3293(5) 0.062(2) Uani 1 1 d .
C19 C 0.0659(3) 0.4311(5) 0.6692(6) 0.102(4) Uani 1 1 d .
H19 H 0.0340 0.4397 0.6498 0.123 Uiso 1 1 calc R
C15 C 0.2083(2) 0.1132(3) 0.4277(4) 0.0572(19) Uani 1 1 d .
H15 H 0.2335 0.1356 0.4698 0.069 Uiso 1 1 calc R
C18 C 0.0767(3) 0.3852(4) 0.6362(6) 0.086(3) Uani 1 1 d .
H18 H 0.0520 0.3614 0.5955 0.104 Uiso 1 1 calc R
C5 C 0.0983(2) 0.0099(4) 0.2296(5) 0.063(2) Uani 1 1 d .
H5A H 0.0779 -0.0129 0.2408 0.076 Uiso 1 1 calc R
H5B H 0.0783 0.0332 0.1800 0.076 Uiso 1 1 calc R
C35 C -0.1629(2) 0.1917(4) 0.2713(4) 0.063(2) Uani 1 1 d .
H35 H -0.1486 0.1651 0.3152 0.076 Uiso 1 1 calc R
C39 C -0.0555(3) 0.2502(8) 0.2872(8) 0.191(9) Uani 1 1 d .
H39 H -0.0702 0.2659 0.2346 0.229 Uiso 1 1 calc R
C22 C 0.0641(3) 0.5449(4) 0.7728(6) 0.084(3) Uani 1 1 d .
H22 H 0.0326 0.5333 0.7344 0.100 Uiso 1 1 calc R
C11 C 0.2161(3) -0.0449(5) 0.2846(6) 0.098(4) Uani 1 1 d .
H11 H 0.2478 -0.0330 0.3209 0.117 Uiso 1 1 calc R
C12 C 0.1797(3) -0.0149(4) 0.2805(5) 0.069(2) Uani 1 1 d .
C23 C 0.0738(2) 0.5924(4) 0.8241(5) 0.067(2) Uani 1 1 d .
H23 H 0.0484 0.6137 0.8192 0.080 Uiso 1 1 calc R
C14 C 0.2180(2) 0.0681(4) 0.3916(5) 0.073(3) Uani 1 1 d .
H14 H 0.2495 0.0597 0.4089 0.088 Uiso 1 1 calc R
C10 C 0.2046(3) -0.0936(4) 0.2333(6) 0.093(3) Uani 1 1 d .
H10 H 0.2292 -0.1161 0.2374 0.112 Uiso 1 1 calc R
C31 C -0.0075(3) 0.1994(6) 0.4264(7) 0.132(6) Uani 1 1 d .
H31 H 0.0083 0.1782 0.4755 0.158 Uiso 1 1 calc R
C37 C -0.2076(2) 0.2653(3) 0.1415(4) 0.0555(19) Uani 1 1 d .
H37 H -0.2227 0.2910 0.0965 0.067 Uiso 1 1 calc R
C32 C -0.0573(3) 0.1964(6) 0.3767(7) 0.140(6) Uani 1 1 d .
H32 H -0.0732 0.1718 0.3924 0.168 Uiso 1 1 calc R
C28 C 0.1832(3) 0.4948(4) 0.8281(5) 0.078(3) Uani 1 1 d .
H28A H 0.2012 0.5194 0.8135 0.093 Uiso 1 1 calc R
H28B H 0.2055 0.4731 0.8783 0.093 Uiso 1 1 calc R

loop_
_atom_site_aniso_label
_atom_site_aniso_U_11
_atom_site_aniso_U_22
_atom_site_aniso_U_33
_atom_site_aniso_U_23
_atom_site_aniso_U_13
_atom_site_aniso_U_12
Zn1 0.0186(3) 0.0269(3) 0.0272(3) -0.0010(2) 0.0093(3) -0.0006(2)
Zn2 0.0184(3) 0.0274(4) 0.0273(3) -0.0003(2) 0.0090(3) -0.0007(2)
N2 0.022(2) 0.040(3) 0.036(3) 0.005(2) 0.011(2) 0.0013(19)
N1 0.021(2) 0.048(3) 0.033(3) 0.003(2) 0.010(2) 0.000(2)
O1 0.040(2) 0.050(3) 0.044(2) -0.022(2) 0.019(2) -0.003(2)
O3 0.053(3) 0.049(3) 0.048(3) -0.020(2) 0.018(2) 0.003(2)
O5 0.044(3) 0.060(3) 0.051(3) -0.026(2) 0.020(2) 0.002(2)
O7 0.042(2) 0.044(2) 0.048(3) -0.017(2) 0.017(2) -0.0013(19)
O6 0.041(3) 0.057(3) 0.058(3) -0.022(2) 0.028(2) 0.000(2)
O8 0.042(2) 0.047(3) 0.060(3) -0.021(2) 0.025(2) 0.003(2)
O4 0.051(3) 0.050(3) 0.065(3) -0.023(2) 0.030(2) 0.002(2)
O2 0.039(2) 0.053(3) 0.048(2) -0.019(2) 0.022(2) 0.002(2)
C40 0.023(4) 0.34(2) 0.123(10) 0.139(12) 0.004(5) -0.024(7)
C25 0.044(3) 0.034(3) 0.039(3) -0.004(2) 0.025(3) -0.003(3)
C34 0.021(3) 0.056(4) 0.040(3) 0.007(3) 0.010(3) -0.003(3)
C33 0.020(3) 0.062(4) 0.036(3) 0.009(3) 0.008(3) -0.003(3)
C16 0.048(4) 0.044(4) 0.042(3) -0.010(3) 0.025(3) 0.002(3)
C9 0.060(4) 0.035(3) 0.047(4) -0.014(3) 0.030(3) -0.003(3)
C2 0.035(3) 0.040(3) 0.042(3) -0.011(3) 0.016(3) 0.003(3)
C1 0.038(3) 0.034(3) 0.036(3) -0.004(2) 0.019(3) 0.004(3)
C17 0.037(3) 0.059(4) 0.054(4) -0.026(3) 0.019(3) -0.001(3)
C3 0.033(3) 0.050(4) 0.053(4) -0.019(3) 0.020(3) -0.001(3)
C4 0.036(3) 0.052(4) 0.054(4) -0.025(3) 0.017(3) 0.000(3)
C24 0.040(3) 0.039(3) 0.047(3) -0.009(3) 0.024(3) -0.001(3)
C38 0.030(3) 0.074(5) 0.058(4) 0.026(4) 0.016(3) -0.003(3)
C29 0.038(4) 0.073(5) 0.069(5) -0.037(4) 0.023(4) -0.002(3)
C36 0.025(3) 0.081(5) 0.056(4) 0.031(4) 0.015(3) 0.000(3)
C21 0.038(4) 0.065(5) 0.077(5) -0.038(4) 0.026(4) -0.006(3)
C30 0.038(4) 0.073(5) 0.068(5) -0.030(4) 0.024(4) 0.004(3)
C6 0.037(3) 0.058(4) 0.063(4) -0.031(4) 0.020(3) -0.003(3)
C8 0.042(4) 0.058(4) 0.055(4) -0.022(3) 0.018(3) 0.003(3)
C7 0.043(4) 0.060(4) 0.054(4) -0.026(3) 0.019(3) -0.002(3)
C27 0.035(3) 0.066(5) 0.063(4) -0.030(4) 0.021(3) 0.001(3)
C26 0.032(3) 0.055(4) 0.054(4) -0.020(3) 0.016(3) 0.000(3)
C20 0.037(4) 0.077(5) 0.080(5) -0.045(4) 0.027(4) -0.004(3)
C13 0.035(4) 0.068(5) 0.063(5) -0.032(4) 0.014(3) 0.005(3)
C19 0.035(4) 0.125(8) 0.123(8) -0.089(7) 0.030(5) -0.009(4)
C15 0.039(4) 0.060(4) 0.054(4) -0.029(3) 0.014(3) 0.002(3)
C18 0.040(4) 0.102(7) 0.096(6) -0.069(6) 0.024(4) -0.010(4)
C5 0.040(4) 0.066(5) 0.066(5) -0.034(4) 0.019(4) -0.004(3)
C35 0.026(3) 0.088(6) 0.054(4) 0.038(4) 0.009(3) 0.002(3)
C39 0.030(5) 0.38(2) 0.106(9) 0.138(12) 0.006(5) -0.026(8)
C22 0.034(4) 0.101(7) 0.098(6) -0.066(5) 0.026(4) -0.009(4)
C11 0.038(4) 0.115(8) 0.097(7) -0.070(6) 0.012(4) 0.006(4)
C12 0.043(4) 0.069(5) 0.073(5) -0.040(4) 0.019(4) 0.006(4)
C23 0.033(4) 0.071(5) 0.084(5) -0.039(4) 0.025(4) -0.004(3)
C14 0.034(4) 0.085(6) 0.074(5) -0.039(5) 0.014(4) 0.006(4)
C10 0.051(5) 0.099(7) 0.096(7) -0.060(6) 0.021(5) 0.012(4)
C31 0.031(4) 0.192(12) 0.124(9) 0.115(9) 0.014(5) -0.002(6)
C37 0.028(3) 0.066(5) 0.058(4) 0.031(4) 0.015(3) 0.004(3)
C32 0.025(4) 0.203(13) 0.139(9) 0.125(10) 0.013(5) -0.004(6)
C28 0.038(4) 0.085(6) 0.084(6) -0.054(5) 0.018(4) 0.000(4)

loop_
_atom_type_symbol
_atom_type_description
_atom_type_scat_dispersion_real
_atom_type_scat_dispersion_imag
_atom_type_scat_source
C C 0.0033 0.0016 'International Tables Vol C Tables 4.2.6.8 and 6.1.1.4'
H H 0.0000 0.0000 'International Tables Vol C Tables 4.2.6.8 and 6.1.1.4'
N N 0.0061 0.0033 'International Tables Vol C Tables 4.2.6.8 and 6.1.1.4'
O O 0.0106 0.0060 'International Tables Vol C Tables 4.2.6.8 and 6.1.1.4'
Zn Zn 0.2839 1.4301 'International Tables Vol C Tables 4.2.6.8 and 6.1.1.4'

loop_
_geom_angle_atom_site_label_1
_geom_angle_atom_site_label_2
_geom_angle_atom_site_label_3
_geom_angle
_geom_angle_site_symmetry_1
_geom_angle_site_symmetry_3
O6 Zn1 O1 163.39(17) . .
O6 Zn1 N2 99.16(18) . 8_556
O1 Zn1 N2 97.41(18) . 8_556
O6 Zn1 O7 88.0(2) . 6_565
O1 Zn1 O7 88.54(19) . 6_565
N2 Zn1 O7 105.76(18) 8_556 6_565
O6 Zn1 O4 89.5(2) . 6_556
O1 Zn1 O4 86.8(2) . 6_556
N2 Zn1 O4 99.22(19) 8_556 6_556
O7 Zn1 O4 154.97(18) 6_565 6_556
O6 Zn1 Zn2 84.88(13) . .
O1 Zn1 Zn2 78.56(12) . .
N2 Zn1 Zn2 170.98(14) 8_556 .
O7 Zn1 Zn2 82.34(12) 6_565 .
O4 Zn1 Zn2 72.63(13) 6_556 .
O3 Zn2 O5 89.3(2) 6_556 .
O3 Zn2 O2 90.0(2) 6_556 .
O5 Zn2 O2 155.92(18) . .
O3 Zn2 N1 99.52(19) 6_556 .
O5 Zn2 N1 101.37(19) . .
O2 Zn2 N1 102.47(18) . .
O3 Zn2 O8 164.77(18) 6_556 6_565
O5 Zn2 O8 86.8(2) . 6_565
O2 Zn2 O8 87.6(2) . 6_565
N1 Zn2 O8 95.68(18) . 6_565
O3 Zn2 Zn1 87.13(13) 6_556 .
O5 Zn2 Zn1 74.78(13) . .
O2 Zn2 Zn1 81.15(12) . .
N1 Zn2 Zn1 172.36(14) . .
O8 Zn2 Zn1 77.64(12) 6_565 .
C37 N2 C36 116.8(5) . .
C37 N2 Zn1 120.6(4) . 8_455
C36 N2 Zn1 122.6(4) . 8_455
C31 N1 C40 112.8(7) . .
C31 N1 Zn2 125.0(5) . .
C40 N1 Zn2 122.1(5) . .
C1 O1 Zn1 129.4(4) . .
C9 O3 Zn2 117.9(4) . 6
C16 O5 Zn2 133.9(4) . .
C25 O7 Zn1 124.7(4) . 6_566
C16 O6 Zn1 120.8(4) . .
C25 O8 Zn2 130.3(4) . 6_566
C9 O4 Zn1 136.3(4) . 6
C1 O2 Zn2 125.8(4) . .
N1 C40 C39 126.2(9) . .
O8 C25 O7 124.9(5) . .
O8 C25 C24 117.6(5) . .
O7 C25 C24 117.6(5) . .
C38 C34 C35 117.2(6) . .
C38 C34 C33 120.7(6) . .
C35 C34 C33 122.1(6) . .
C32 C33 C39 113.0(7) . .
C32 C33 C34 124.8(6) . .
C39 C33 C34 121.7(7) . .
O5 C16 O6 125.4(5) . .
O5 C16 C17 116.9(6) . .
O6 C16 C17 117.6(5) . .
O4 C9 O3 126.1(6) . .
O4 C9 C8 116.8(6) . .
O3 C9 C8 117.1(6) . .
C3 C2 C15 120.7(6) . .
C3 C2 C1 120.1(5) . .
C15 C2 C1 119.2(5) . .
O1 C1 O2 124.6(5) . .
O1 C1 C2 118.0(5) . .
O2 C1 C2 117.4(5) . .
C18 C17 C30 119.5(6) . .
C18 C17 C16 120.0(6) . .
C30 C17 C16 120.5(6) . .
C2 C3 C4 119.1(6) . .
C3 C4 C13 119.8(6) . .
C3 C4 C5 130.4(6) . .
C13 C4 C5 109.8(5) . .
C26 C24 C23 119.0(6) . .
C26 C24 C25 121.1(5) . .
C23 C24 C25 119.9(6) . .
C37 C38 C34 120.2(6) . .
C30 C29 C20 119.1(6) . .
C30 C29 C28 130.4(6) . .
C20 C29 C28 110.6(6) . .
N2 C36 C35 123.3(6) . .
C22 C21 C27 119.7(6) . .
C22 C21 C20 130.9(6) . .
C27 C21 C20 109.4(6) . .
C29 C30 C17 120.1(6) . .
C7 C6 C12 119.7(6) . .
C7 C6 C5 129.2(6) . .
C12 C6 C5 111.1(5) . .
C10 C8 C7 119.9(6) . .
C10 C8 C9 119.9(6) . .
C7 C8 C9 120.2(6) . .
C6 C7 C8 119.0(6) . .
C26 C27 C21 120.5(6) . .
C26 C27 C28 130.2(6) . .
C21 C27 C28 109.3(6) . .
C27 C26 C24 120.4(6) . .
C19 C20 C29 120.9(6) . .
C19 C20 C21 131.2(6) . .
C29 C20 C21 107.9(6) . .
C14 C13 C4 120.3(6) . .
C14 C13 C12 130.9(6) . .
C4 C13 C12 108.7(6) . .
C18 C19 C20 119.0(7) . .
C14 C15 C2 121.2(6) . .
C19 C18 C17 121.4(7) . .
C6 C5 C4 102.6(5) . .
C34 C35 C36 119.4(6) . .
C33 C39 C40 120.4(9) . .
C23 C22 C21 118.9(7) . .
C12 C11 C10 118.0(7) . .
C11 C12 C6 121.3(6) . .
C11 C12 C13 130.9(7) . .
C6 C12 C13 107.8(6) . .
C22 C23 C24 121.5(6) . .
C15 C14 C13 118.7(6) . .
C8 C10 C11 122.0(7) . .
N1 C31 C32 124.0(8) . .
N2 C37 C38 123.1(6) . .
C33 C32 C31 122.2(8) . .
C29 C28 C27 102.9(6) . .

loop_
_geom_bond_atom_site_label_1
_geom_bond_atom_site_label_2
_geom_bond_distance
_geom_bond_site_symmetry_2
Zn1 O6 2.007(4) .
Zn1 O1 2.021(4) .
Zn1 N2 2.022(4) 8_556
Zn1 O7 2.031(4) 6_565
Zn1 O4 2.034(4) 6_556
Zn1 Zn2 2.9240(10) .
Zn2 O3 2.007(4) 6_556
Zn2 O5 2.016(4) .
Zn2 O2 2.021(4) .
Zn2 N1 2.027(5) .
Zn2 O8 2.048(4) 6_565
N2 C37 1.322(8) .
N2 C36 1.324(8) .
N2 Zn1 2.022(4) 8_455
N1 C31 1.243(9) .
N1 C40 1.259(11) .
O1 C1 1.248(7) .
O3 C9 1.259(8) .
O3 Zn2 2.007(4) 6
O5 C16 1.242(7) .
O7 C25 1.255(7) .
O7 Zn1 2.031(4) 6_566
O6 C16 1.252(7) .
O8 C25 1.243(7) .
O8 Zn2 2.048(4) 6_566
O4 C9 1.229(8) .
O4 Zn1 2.034(4) 6
O2 C1 1.251(7) .
C40 C39 1.350(12) .
C25 C24 1.477(8) .
C34 C38 1.364(9) .
C34 C35 1.366(9) .
C34 C33 1.483(8) .
C33 C32 1.274(10) .
C33 C39 1.314(12) .
C16 C17 1.486(8) .
C9 C8 1.505(8) .
C2 C3 1.372(8) .
C2 C15 1.374(9) .
C2 C1 1.490(8) .
C17 C18 1.371(9) .
C17 C30 1.386(9) .
C3 C4 1.377(8) .
C4 C13 1.405(9) .
C4 C5 1.514(9) .
C24 C26 1.377(8) .
C24 C23 1.381(9) .
C38 C37 1.364(9) .
C29 C30 1.370(9) .
C29 C20 1.393(9) .
C29 C28 1.493(9) .
C36 C35 1.374(8) .
C21 C22 1.385(9) .
C21 C27 1.390(9) .
C21 C20 1.457(9) .
C6 C7 1.362(9) .
C6 C12 1.404(9) .
C6 C5 1.491(9) .
C8 C10 1.357(10) .
C8 C7 1.392(9) .
C27 C26 1.355(9) .
C27 C28 1.508(9) .
C20 C19 1.372(10) .
C13 C14 1.376(9) .
C13 C12 1.465(9) .
C19 C18 1.362(10) .
C15 C14 1.369(9) .
C22 C23 1.366(10) .
C11 C12 1.351(10) .
C11 C10 1.379(10) .
C31 C32 1.387(10) .
